data_4311799
loop_
_publ_author_name
'Margaret J. Sisley'
'Robert McDonald'
'Robert B. Jordan'

_publ_contact_author_address
; Department of Chemistry
  University of Alberta
  Edmonton, Alberta T6G 2G2
  Canada
;
_publ_contact_author_email Bob.Jordan@ualberta.ca
_publ_contact_author_fax 1(780)4928231
_publ_contact_author_name 'Prof. Robert B. Jordan'
_publ_contact_author_phone 1(780)4925551
_publ_section_title
;
 Linkage Isomerism, Structure, and Reactivity Studies of Sulfenamide
 Complexes of Cobalt(III)
;
_journal_name_full 'Inorganic Chemistry'
_journal_page_first 5339
_journal_page_last 5350
_journal_paper_doi 10.1021/ic0350584
_journal_volume 43
_journal_year 2004
_chemical_formula_sum 'C6 H29 Co N6 O11.5 S4'
_chemical_formula_weight 556.52
_space_group_IT_number 2
_symmetry_cell_setting triclinic
_symmetry_space_group_name_Hall '-P 1'
_symmetry_space_group_name_H-M 'P -1'
_atom_sites_solution_hydrogens geom
_atom_sites_solution_primary direct
_atom_sites_solution_secondary difmap
_audit_creation_method 'manual editing of SHELXL template'
_cell_angle_alpha 84.216(4)
_cell_angle_beta 77.067(3)
_cell_angle_gamma 64.888(3)
_cell_formula_units_Z 2
_cell_length_a 8.4431(14)
_cell_length_b 8.9608(15)
_cell_length_c 15.652(3)
_cell_measurement_reflns_used 1790
_cell_measurement_temperature 193(2)
_cell_measurement_theta_max 25.830
_cell_measurement_theta_min 3.263
_cell_volume 1045.0(3)
_computing_cell_refinement 'Bruker SAINT (Bruker, 1997)'
_computing_data_collection 'Bruker SMART (Bruker, 1997)'
_computing_data_reduction 'Bruker SAINT (Bruker, 1997)'
_computing_molecular_graphics 'Bruker SHELXTL (Bruker, 1997)'
_computing_publication_material 'Bruker SHELXTL (Bruker, 1997)'
_computing_structure_refinement 'SHELXL-97 (Sheldrick, 1997)'
_computing_structure_solution 'SIR97 (Altomare et al., 1999)'
_diffrn_ambient_temperature 193(2)
_diffrn_detector_area_resol_mean 8.192
_diffrn_measured_fraction_theta_full 0.980
_diffrn_measured_fraction_theta_max 0.980
_diffrn_measurement_device_type 'Bruker PLATFORM diffractometer/SMART 1000 CCD area detector'
_diffrn_measurement_method '\w scans'
_diffrn_radiation_monochromator graphite
_diffrn_radiation_source 'fine-focus sealed tube'
_diffrn_radiation_type MoK\a
_diffrn_radiation_wavelength 0.71073
_diffrn_reflns_av_R_equivalents 0.0377
_diffrn_reflns_av_sigmaI/netI 0.0707
_diffrn_reflns_limit_h_max 9
_diffrn_reflns_limit_h_min -10
_diffrn_reflns_limit_k_max 8
_diffrn_reflns_limit_k_min -10
_diffrn_reflns_limit_l_max 18
_diffrn_reflns_limit_l_min -18
_diffrn_reflns_number 5346
_diffrn_reflns_theta_full 24.99
_diffrn_reflns_theta_max 24.99
_diffrn_reflns_theta_min 3.26
_diffrn_standards_decay_% 0
_diffrn_standards_interval_time 0
_diffrn_standards_number 0
_exptl_absorpt_coefficient_mu 1.285
_exptl_absorpt_correction_T_max 0.9385
_exptl_absorpt_correction_T_min 0.6690
_exptl_absorpt_correction_type integration
_exptl_absorpt_process_details 'Bruker SHELXTL (Sheldrick, 1997)'
_exptl_crystal_colour orange
_exptl_crystal_density_diffrn 1.769
_exptl_crystal_density_method 'not measured'
_exptl_crystal_description plate
_exptl_crystal_F_000 580
_exptl_crystal_size_max 0.34
_exptl_crystal_size_mid 0.13
_exptl_crystal_size_min 0.05
_refine_diff_density_max 1.436
_refine_diff_density_min -1.271
_refine_diff_density_rms 0.159
_refine_ls_extinction_method none
_refine_ls_goodness_of_fit_ref 1.026
_refine_ls_hydrogen_treatment constr
_refine_ls_matrix_type full
_refine_ls_number_parameters 271
_refine_ls_number_reflns 3607
_refine_ls_number_restraints 9
_refine_ls_restrained_S_all 1.025
_refine_ls_R_factor_all 0.1106
_refine_ls_R_factor_gt 0.0790
_refine_ls_shift/su_max 0.000
_refine_ls_shift/su_mean 0.000
_refine_ls_structure_factor_coef Fsqd
_refine_ls_weighting_details 'calc w=1/[\s^2^(Fo^2^)+(0.1499P)^2^+2.8244P] where P=(Fo^2^+2Fc^2^)/3'
_refine_ls_weighting_scheme calc
_refine_ls_wR_factor_gt 0.2123
_refine_ls_wR_factor_ref 0.2376
_reflns_number_gt 2597
_reflns_number_total 3607
_reflns_threshold_expression I>2\s(I)
_cod_data_source_file ic0350584si20030905_022632_3.cif
_cod_data_source_block rbj0204
_cod_depositor_comments
;
The following automatic conversions were performed:
'_symmetry_cell_setting' value 'Triclinic' changed to 'triclinic'
according to '/home/saulius/struct/CIF-dictionaries/cif_core.dic'
dictionary named 'cif_core.dic' version 2.4.1 from 2010-06-29.

Automatic conversion script
Id: cif_fix_enum 1527 2010-12-29 10:47:43Z saulius 
;
_cod_original_cell_volume 1045.1(3)
_cod_database_code 4311799

loop_
_symmetry_equiv_pos_as_xyz
'x, y, z'
'-x, -y, -z'

loop_
_atom_site_label
_atom_site_type_symbol
_atom_site_fract_x
_atom_site_fract_y
_atom_site_fract_z
_atom_site_U_iso_or_equiv
_atom_site_adp_type
_atom_site_occupancy
_atom_site_symmetry_multiplicity
_atom_site_calc_flag
_atom_site_refinement_flags
_atom_site_disorder_assembly
_atom_site_disorder_group
Co Co -0.18186(12) 0.22254(11) 0.25269(6) 0.0236(3) Uani 1 1 d . . .
S1 S 0.1508(4) 0.2126(4) 0.32464(19) 0.0622(8) Uani 1 1 d . . .
N1 N 0.0513(9) 0.2420(8) 0.2405(5) 0.0385(17) Uani 1 1 d . . .
H1A H 0.1320 0.1692 0.1976 0.046 Uiso 1 1 calc R . .
H1B H 0.0337 0.3461 0.2189 0.046 Uiso 1 1 calc R . .
N2 N -0.0768(9) 0.0031(8) 0.3094(5) 0.0386(16) Uani 1 1 d . . .
H2A H -0.1693 -0.0268 0.3329 0.046 Uiso 1 1 calc R . .
H2B H -0.0039 -0.0705 0.2654 0.046 Uiso 1 1 calc R . .
N3 N -0.2845(9) 0.4418(7) 0.2004(4) 0.0347(16) Uani 1 1 d . . .
H3A H -0.1990 0.4561 0.1566 0.042 Uiso 1 1 calc R . .
H3B H -0.3770 0.4500 0.1756 0.042 Uiso 1 1 calc R . .
N4 N -0.2819(8) 0.3422(8) 0.3679(4) 0.0341(15) Uani 1 1 d . . .
H4A H -0.3306 0.2847 0.4092 0.041 Uiso 1 1 calc R . .
H4B H -0.1936 0.3542 0.3879 0.041 Uiso 1 1 calc R . .
N5 N -0.1043(9) 0.1222(8) 0.1335(4) 0.0393(17) Uani 1 1 d . . .
H5A H -0.0585 0.1834 0.0934 0.047 Uiso 1 1 calc R . .
H5B H -0.0171 0.0167 0.1344 0.047 Uiso 1 1 calc R . .
N6 N -0.3981(8) 0.1854(8) 0.2589(4) 0.0347(15) Uani 1 1 d . . .
H6A H -0.4275 0.1429 0.3131 0.042 Uiso 1 1 calc R . .
H6B H -0.4919 0.2840 0.2518 0.042 Uiso 1 1 calc R . .
C1 C 0.1859(16) 0.0060(14) 0.3441(8) 0.068(3) Uani 1 1 d . . .
H1C H 0.2478 -0.0548 0.2884 0.081 Uiso 1 1 calc R . .
H1D H 0.2672 -0.0409 0.3860 0.081 Uiso 1 1 calc R . .
C2 C 0.0264(13) -0.0240(12) 0.3783(6) 0.051(2) Uani 1 1 d . . .
H2C H -0.0487 0.0511 0.4279 0.061 Uiso 1 1 calc R . .
H2D H 0.0615 -0.1387 0.4004 0.061 Uiso 1 1 calc R . .
C3 C -0.3507(13) 0.5717(10) 0.2661(6) 0.042(2) Uani 1 1 d . . .
H3C H -0.4462 0.6723 0.2478 0.051 Uiso 1 1 calc R . .
H3D H -0.2527 0.5995 0.2730 0.051 Uiso 1 1 calc R . .
C4 C -0.4224(14) 0.5068(11) 0.3509(6) 0.053(3) Uani 1 1 d . . .
H4C H -0.4514 0.5831 0.3993 0.064 Uiso 1 1 calc R . .
H4D H -0.5325 0.4961 0.3469 0.064 Uiso 1 1 calc R . .
C5 C -0.2629(12) 0.1196(10) 0.1089(5) 0.041(2) Uani 1 1 d . . .
H5C H -0.2252 0.0399 0.0610 0.049 Uiso 1 1 calc R . .
H5D H -0.3382 0.2301 0.0884 0.049 Uiso 1 1 calc R . .
C6 C -0.3668(12) 0.0691(10) 0.1895(6) 0.041(2) Uani 1 1 d . . .
H6C H -0.4815 0.0780 0.1785 0.049 Uiso 1 1 calc R . .
H6D H -0.2971 -0.0459 0.2067 0.049 Uiso 1 1 calc R . .
S11 S -0.1005(3) 0.4062(2) -0.07420(14) 0.0347(5) Uani 1 1 d . . .
S12 S -0.1916(3) 0.3887(2) -0.18688(15) 0.0391(5) Uani 1 1 d . . .
O11 O -0.0470(8) 0.5409(7) -0.0935(4) 0.0433(14) Uani 1 1 d . . .
O12 O 0.0412(10) 0.2479(9) -0.0654(6) 0.074(2) Uani 1 1 d . . .
O13 O -0.2521(10) 0.4412(9) -0.0015(4) 0.0611(19) Uani 1 1 d . . .
O14 O -0.0535(10) 0.3946(10) -0.2582(5) 0.067(2) Uani 1 1 d . . .
O15 O -0.2059(9) 0.2338(8) -0.1792(5) 0.0601(19) Uani 1 1 d . . .
O16 O -0.3598(8) 0.5270(8) -0.1821(5) 0.0563(18) Uani 1 1 d . . .
S21 S 0.5973(8) -0.1295(6) 0.4748(3) 0.0325(13) Uiso 0.50 1 d P . .
S22 S 0.4607(9) 0.1035(7) 0.5269(4) 0.0472(17) Uiso 0.50 1 d P . .
O21 O 0.5923(17) -0.0837(15) 0.3785(8) 0.027(3) Uiso 0.50 1 d P . .
O22 O 0.729(2) -0.1880(18) 0.5081(10) 0.061(4) Uiso 0.50 1 d P . .
O23 O 0.468(2) -0.2074(19) 0.5025(10) 0.054(4) Uiso 0.50 1 d P . .
O24 O 0.357(2) 0.123(2) 0.6113(11) 0.053(5) Uiso 0.50 1 d P . .
O25 O 0.376(3) 0.216(3) 0.4636(16) 0.116(7) Uiso 0.50 1 d P . .
O26 O 0.604(2) 0.161(2) 0.5097(11) 0.064(5) Uiso 0.50 1 d P . .
O1S O -0.2937(8) -0.0493(8) -0.0952(4) 0.0531(17) Uani 1 1 d D . .
H1SA H -0.367(9) 0.051(4) -0.099(6) 0.064 Uiso 1 1 d D . .
H1SB H -0.335(11) -0.095(9) -0.051(4) 0.064 Uiso 1 1 d D . .
O2S O -0.3823(10) -0.2288(8) 0.0550(6) 0.064(2) Uani 1 1 d D . .
H2SA H -0.420(7) -0.302(6) 0.051(8) 0.077 Uiso 1 1 d D . .
H2SB H -0.273(5) -0.275(7) 0.059(8) 0.077 Uiso 1 1 d D . .
O3S O -0.148(2) 0.4221(19) 0.5158(11) 0.071(4) Uiso 0.50 1 d PD . .
H3SA H -0.16(2) 0.46(2) 0.564(6) 0.086 Uiso 0.50 1 d PD . .
H3SB H -0.19(3) 0.498(16) 0.479(9) 0.086 Uiso 0.50 1 d PD . .

loop_
_atom_site_aniso_label
_atom_site_aniso_U_11
_atom_site_aniso_U_22
_atom_site_aniso_U_33
_atom_site_aniso_U_23
_atom_site_aniso_U_13
_atom_site_aniso_U_12
Co 0.0256(5) 0.0219(5) 0.0247(5) -0.0013(4) -0.0007(4) -0.0130(4)
S1 0.0596(16) 0.0708(18) 0.0643(17) 0.0008(13) -0.0153(13) -0.0337(14)
N1 0.031(3) 0.029(3) 0.050(4) 0.007(3) 0.004(3) -0.015(3)
N2 0.041(4) 0.032(3) 0.044(4) 0.003(3) -0.007(3) -0.017(3)
N3 0.037(4) 0.024(3) 0.039(4) 0.000(3) 0.000(3) -0.014(3)
N4 0.032(3) 0.040(4) 0.036(4) 0.005(3) -0.003(3) -0.024(3)
N5 0.048(4) 0.025(3) 0.039(4) -0.002(3) -0.001(3) -0.013(3)
N6 0.031(3) 0.032(3) 0.043(4) -0.003(3) -0.002(3) -0.017(3)
C1 0.071(7) 0.059(6) 0.069(7) -0.008(5) -0.024(6) -0.016(6)
C2 0.061(6) 0.043(5) 0.049(5) 0.002(4) -0.025(5) -0.015(5)
C3 0.056(5) 0.024(4) 0.047(5) -0.009(3) -0.009(4) -0.016(4)
C4 0.063(6) 0.047(5) 0.050(5) -0.026(4) 0.007(5) -0.026(5)
C5 0.058(5) 0.034(4) 0.035(4) -0.008(3) -0.012(4) -0.020(4)
C6 0.046(5) 0.033(4) 0.052(5) -0.005(4) -0.012(4) -0.022(4)
S11 0.0347(11) 0.0273(10) 0.0424(12) 0.0048(8) -0.0101(9) -0.0129(8)
S12 0.0378(11) 0.0307(10) 0.0500(13) -0.0060(9) -0.0125(10) -0.0122(9)
O11 0.053(4) 0.047(3) 0.043(3) 0.010(3) -0.013(3) -0.034(3)
O12 0.067(5) 0.044(4) 0.105(6) 0.007(4) -0.053(5) -0.003(4)
O13 0.077(5) 0.070(5) 0.048(4) 0.002(3) 0.004(4) -0.051(4)
O14 0.076(5) 0.092(6) 0.046(4) -0.016(4) -0.001(4) -0.049(5)
O15 0.066(4) 0.037(3) 0.087(5) -0.015(3) -0.018(4) -0.026(3)
O16 0.044(4) 0.042(3) 0.080(5) -0.006(3) -0.032(3) -0.003(3)
O1S 0.047(4) 0.047(4) 0.050(4) -0.005(3) 0.004(3) -0.010(3)
O2S 0.053(4) 0.051(4) 0.075(5) 0.001(4) -0.006(4) -0.013(3)

loop_
_atom_type_symbol
_atom_type_description
_atom_type_scat_dispersion_real
_atom_type_scat_dispersion_imag
_atom_type_scat_source
C C 0.0033 0.0016 'International Tables Vol C Tables 4.2.6.8 and 6.1.1.4'
H H 0.0000 0.0000 'International Tables Vol C Tables 4.2.6.8 and 6.1.1.4'
N N 0.0061 0.0033 'International Tables Vol C Tables 4.2.6.8 and 6.1.1.4'
O O 0.0106 0.0060 'International Tables Vol C Tables 4.2.6.8 and 6.1.1.4'
S S 0.1246 0.1234 'International Tables Vol C Tables 4.2.6.8 and 6.1.1.4'
Co Co 0.3494 0.9721 'International Tables Vol C Tables 4.2.6.8 and 6.1.1.4'

loop_
_geom_angle_atom_site_label_1
_geom_angle_atom_site_label_2
_geom_angle_atom_site_label_3
_geom_angle
_geom_angle_site_symmetry_1
_geom_angle_site_symmetry_3
_geom_angle_publ_flag
N3 Co N6 92.8(3) . . ?
N3 Co N2 178.0(3) . . ?
N6 Co N2 88.1(3) . . ?
N3 Co N5 89.7(3) . . ?
N6 Co N5 84.8(3) . . ?
N2 Co N5 92.1(3) . . ?
N3 Co N4 85.1(3) . . ?
N6 Co N4 92.2(3) . . ?
N2 Co N4 93.1(3) . . ?
N5 Co N4 173.9(3) . . ?
N3 Co N1 90.1(3) . . ?
N6 Co N1 175.0(3) . . ?
N2 Co N1 89.1(3) . . ?
N5 Co N1 91.1(3) . . ?
N4 Co N1 92.1(3) . . ?
N1 S1 C1 96.6(5) . . ?
S1 N1 Co 122.0(4) . . ?
C2 N2 Co 121.7(6) . . ?
C3 N3 Co 111.3(5) . . ?
C4 N4 Co 106.4(5) . . ?
C5 N5 Co 107.8(5) . . ?
C6 N6 Co 110.1(5) . . ?
C2 C1 S1 116.0(8) . . ?
C1 C2 N2 110.5(8) . . ?
N3 C3 C4 107.4(6) . . ?
N4 C4 C3 107.7(7) . . ?
N5 C5 C6 107.5(7) . . ?
N6 C6 C5 105.2(6) . . ?
O12 S11 O11 115.2(4) . . ?
O12 S11 O13 112.1(5) . . ?
O11 S11 O13 112.7(4) . . ?
O12 S11 S12 105.3(4) . . ?
O11 S11 S12 104.5(3) . . ?
O13 S11 S12 106.1(3) . . ?
O16 S12 O15 113.1(4) . . ?
O16 S12 O14 114.7(5) . . ?
O15 S12 O14 113.4(4) . . ?
O16 S12 S11 105.0(3) . . ?
O15 S12 S11 105.9(3) . . ?
O14 S12 S11 103.4(3) . . ?
O22 S21 O23 115.6(10) . . ?
O22 S21 O21 127.0(9) . . ?
O23 S21 O21 104.7(9) . . ?
O22 S21 S22 103.2(8) . . ?
O23 S21 S22 104.1(7) . . ?
O21 S21 S22 98.5(5) . . ?
O24 S22 O25 114.8(13) . . ?
O24 S22 O26 117.8(10) . . ?
O25 S22 O26 90.7(13) . . ?
O24 S22 S21 118.9(7) . . ?
O25 S22 S21 109.9(10) . . ?
O26 S22 S21 100.5(8) . . ?

loop_
_geom_bond_atom_site_label_1
_geom_bond_atom_site_label_2
_geom_bond_distance
_geom_bond_site_symmetry_2
_geom_bond_publ_flag
Co N3 1.957(6) . ?
Co N6 1.971(6) . ?
Co N2 1.990(7) . ?
Co N5 2.003(7) . ?
Co N4 2.013(7) . ?
Co N1 2.014(7) . ?
S1 N1 1.658(8) . ?
S1 C1 1.752(12) . ?
N2 C2 1.473(12) . ?
N3 C3 1.469(10) . ?
N4 C4 1.493(12) . ?
N5 C5 1.484(11) . ?
N6 C6 1.484(11) . ?
C1 C2 1.458(15) . ?
C3 C4 1.500(13) . ?
C5 C6 1.514(12) . ?
S11 O12 1.435(7) . ?
S11 O11 1.442(6) . ?
S11 O13 1.453(7) . ?
S11 S12 2.120(3) . ?
S12 O16 1.427(6) . ?
S12 O15 1.434(6) . ?
S12 O14 1.437(7) . ?
S21 O22 1.223(16) . ?
S21 O23 1.500(16) . ?
S21 O21 1.528(13) . ?
S21 S22 2.057(7) . ?
S22 O24 1.394(16) . ?
S22 O25 1.42(3) . ?
S22 O26 1.470(18) . ?

loop_
_geom_torsion_atom_site_label_1
_geom_torsion_atom_site_label_2
_geom_torsion_atom_site_label_3
_geom_torsion_atom_site_label_4
_geom_torsion
_geom_torsion_site_symmetry_1
_geom_torsion_site_symmetry_2
_geom_torsion_site_symmetry_3
_geom_torsion_site_symmetry_4
_geom_torsion_publ_flag
C1 S1 N1 Co 62.4(6) . . . . ?
N3 Co N1 S1 126.9(4) . . . . ?
N6 Co N1 S1 -108(3) . . . . ?
N2 Co N1 S1 -51.3(5) . . . . ?
N5 Co N1 S1 -143.3(4) . . . . ?
N4 Co N1 S1 41.8(4) . . . . ?
N3 Co N2 C2 -20(8) . . . . ?
N6 Co N2 C2 -138.6(7) . . . . ?
N5 Co N2 C2 136.7(7) . . . . ?
N4 Co N2 C2 -46.4(7) . . . . ?
N1 Co N2 C2 45.6(7) . . . . ?
N6 Co N3 C3 100.5(6) . . . . ?
N2 Co N3 C3 -18(8) . . . . ?
N5 Co N3 C3 -174.7(6) . . . . ?
N4 Co N3 C3 8.5(6) . . . . ?
N1 Co N3 C3 -83.5(6) . . . . ?
N3 Co N4 C4 19.3(5) . . . . ?
N6 Co N4 C4 -73.3(5) . . . . ?
N2 Co N4 C4 -161.5(5) . . . . ?
N5 Co N4 C4 -13(3) . . . . ?
N1 Co N4 C4 109.2(5) . . . . ?
N3 Co N5 C5 -78.2(5) . . . . ?
N6 Co N5 C5 14.6(5) . . . . ?
N2 Co N5 C5 102.6(5) . . . . ?
N4 Co N5 C5 -46(3) . . . . ?
N1 Co N5 C5 -168.3(5) . . . . ?
N3 Co N6 C6 104.9(6) . . . . ?
N2 Co N6 C6 -76.8(6) . . . . ?
N5 Co N6 C6 15.4(5) . . . . ?
N4 Co N6 C6 -169.9(5) . . . . ?
N1 Co N6 C6 -20(4) . . . . ?
N1 S1 C1 C2 -69.2(9) . . . . ?
S1 C1 C2 N2 72.9(10) . . . . ?
Co N2 C2 C1 -62.3(10) . . . . ?
Co N3 C3 C4 -34.6(9) . . . . ?
Co N4 C4 C3 -43.1(8) . . . . ?
N3 C3 C4 N4 51.1(10) . . . . ?
Co N5 C5 C6 -41.2(7) . . . . ?
Co N6 C6 C5 -41.2(8) . . . . ?
N5 C5 C6 N6 53.8(8) . . . . ?
O12 S11 S12 O16 164.9(5) . . . . ?
O11 S11 S12 O16 -73.4(4) . . . . ?
O13 S11 S12 O16 45.9(4) . . . . ?
O12 S11 S12 O15 45.0(5) . . . . ?
O11 S11 S12 O15 166.7(4) . . . . ?
O13 S11 S12 O15 -74.0(4) . . . . ?
O12 S11 S12 O14 -74.5(5) . . . . ?
O11 S11 S12 O14 47.2(4) . . . . ?
O13 S11 S12 O14 166.5(5) . . . . ?
O22 S21 S22 O24 -80.0(13) . . . . ?
O23 S21 S22 O24 41.0(12) . . . . ?
O21 S21 S22 O24 148.6(11) . . . . ?
O22 S21 S22 O25 144.7(12) . . . . ?
O23 S21 S22 O25 -94.2(13) . . . . ?
O21 S21 S22 O25 13.4(14) . . . . ?
O22 S21 S22 O26 50.1(10) . . . . ?
O23 S21 S22 O26 171.2(10) . . . . ?
O21 S21 S22 O26 -81.2(10) . . . . ?
